data_7064332
loop_
_publ_author_name
'Nandhini, S.'
'Dharani, S.'
'Mugesh, B.'
'Prabusankar, G.'
'Mohanapriya, S.'
'Shankar, R.'
'Prabhakaran, R.'

_publ_section_title
;
 Bromoamination of \a,\b-unsaturated keto alkenes by palladium(ii)
 metalallocycles: experimental and theoretical approaches
;
_journal_issue 3
_journal_name_full 'New Journal of Chemistry'
_journal_page_first 1602
_journal_page_last 1612
_journal_paper_doi 10.1039/D5NJ02138C
_journal_volume 50
_journal_year 2026
_chemical_formula_moiety 'C18 H14 Cl N4 O Pd S, C3 H7 N O'
_chemical_formula_sum 'C21 H21 Cl N5 O2 Pd S'
_chemical_formula_weight 549.37
_space_group_crystal_system triclinic
_space_group_IT_number 2
_space_group_name_Hall '-P 1'
_space_group_name_H-M_alt 'P -1'
_symmetry_Int_Tables_number 2
_atom_sites_solution_primary iterative
_audit_creation_date 2022-02-05
_audit_creation_method
;
Olex2 1.2
(compiled 2018.05.29 svn.r3508 for OlexSys, GUI svn.r5506)
;
_audit_update_record
;
2023-12-28 deposited with the CCDC.	2025-12-22 downloaded from the CCDC.
;
_cell_angle_alpha 61.465(3)
_cell_angle_beta 88.838(4)
_cell_angle_gamma 85.449(4)
_cell_formula_units_Z 2
_cell_length_a 7.5069(8)
_cell_length_b 12.9454(14)
_cell_length_c 12.9847(14)
_cell_measurement_reflns_used 9993
_cell_measurement_temperature 273(2)
_cell_volume 1104.8(2)
_computing_cell_refinement 'SAINT V8.40B (?, 2016)'
_computing_data_reduction 'SAINT V8.40B (?, 2016)'
_computing_molecular_graphics 'Olex2 (Dolomanov et al., 2009)'
_computing_publication_material 'Olex2 (Dolomanov et al., 2009)'
_computing_structure_refinement 'olex2.refine (Bourhis et al., 2015)'
_computing_structure_solution 'olex2.solve (Bourhis et al., 2015)'
_diffrn_ambient_temperature 273.15
_diffrn_measured_fraction_theta_full 0.9876
_diffrn_measured_fraction_theta_max 0.9876
_diffrn_measurement_device_type 'Bruker APEX-II CCD'
_diffrn_measurement_method '\f and \w scans'
_diffrn_radiation_type 'Mo K\a'
_diffrn_radiation_wavelength 0.71073
_diffrn_reflns_av_R_equivalents 0.0512
_diffrn_reflns_av_unetI/netI 0.0367
_diffrn_reflns_limit_h_max 9
_diffrn_reflns_limit_h_min -9
_diffrn_reflns_limit_k_max 16
_diffrn_reflns_limit_k_min -16
_diffrn_reflns_limit_l_max 16
_diffrn_reflns_limit_l_min -16
_diffrn_reflns_number 29522
_diffrn_reflns_theta_full 27.1490
_diffrn_reflns_theta_max 27.15
_diffrn_reflns_theta_min 2.72
_diffrn_standards_number 0
_exptl_absorpt_coefficient_mu 1.084
_exptl_absorpt_correction_T_max 0.7455
_exptl_absorpt_correction_T_min 0.6697
_exptl_absorpt_correction_type multi-scan
_exptl_absorpt_process_details
;
SADABS-2016/2 (Bruker,2016/2) was used for absorption correction.
wR2(int) was 0.0845 before and 0.0627 after correction.
The Ratio of minimum to maximum transmission is 0.8983.
The \l/2 correction factor is Not present.
;
_exptl_crystal_colour yellow
_exptl_crystal_colour_primary yellow
_exptl_crystal_density_diffrn 1.6512
_exptl_crystal_description needle
_exptl_crystal_F_000 552.7431
_exptl_crystal_size_max 0.079
_exptl_crystal_size_mid 0.071
_exptl_crystal_size_min 0.065
_refine_diff_density_max 2.7171
_refine_diff_density_min -1.8643
_refine_diff_density_rms 0.2911
_refine_ls_d_res_high 0.7788
_refine_ls_d_res_low 7.4817
_refine_ls_extinction_expression Fc^*^=kFc[1+0.001xFc^2^\l^3^/sin(2\q)]^-1/4^
_refine_ls_goodness_of_fit_ref 1.0377
_refine_ls_hydrogen_treatment constr
_refine_ls_matrix_type full
_refine_ls_number_constraints 36
_refine_ls_number_parameters 284
_refine_ls_number_reflns 4849
_refine_ls_number_restraints 0
_refine_ls_restrained_S_all 1.0377
_refine_ls_R_factor_all 0.0980
_refine_ls_R_factor_gt 0.0871
_refine_ls_shift/su_max 0.0006
_refine_ls_shift/su_mean 0.0000
_refine_ls_structure_factor_coef Fsqd
_refine_ls_weighting_details 'w=1/[\s^2^(Fo^2^)+(0.1162P)^2^+29.7263P] where P=(Fo^2^+2Fc^2^)/3'
_refine_ls_weighting_scheme calc
_refine_ls_wR_factor_gt 0.2998
_refine_ls_wR_factor_ref 0.3094
_reflns_Friedel_coverage 0.0
_reflns_limit_h_max 9
_reflns_limit_h_min -9
_reflns_limit_k_max 16
_reflns_limit_k_min -14
_reflns_limit_l_max 16
_reflns_limit_l_min 0
_reflns_number_gt 4121
_reflns_number_total 4849
_reflns_threshold_expression I>=2u(I)
_cod_data_source_file d5nj02138c2.cif
_cod_data_source_block mo_GP_8MODP_3_0m_a
_cod_database_code 7064332
_olex2_refinement_description
;
1. Fixed Uiso
 At 1.2 times of:
  All C(H) groups, All N(H) groups
 At 1.5 times of:
  All C(H,H,H) groups
2.a Aromatic/amide H refined with riding coordinates:
 C8(H8), C12(H12), C13(H13), C14(H14), C10(H10), C6(H6), C5(H5), C4(H4),
 C3(H3), C2(H2), C19(H19), N1(H1)
2.b Idealised Me refined as rotating group:
 C16(H16a,H16b,H16c), C20(H20a,H20b,H20c), C21(H21a,H21b,H21c)
;
_olex2_submission_special_instructions 'No special instructions were received'

loop_
_space_group_symop_id
_space_group_symop_operation_xyz
1 x,y,z
2 -x,-y,-z

loop_
_atom_site_label
_atom_site_type_symbol
_atom_site_fract_x
_atom_site_fract_y
_atom_site_fract_z
_atom_site_U_iso_or_equiv
_atom_site_adp_type
_atom_site_occupancy
_atom_site_refinement_flags_posn
Pd1 Pd 0.81466(13) 0.73491(8) 0.42394(8) 0.0387(3) Uani 1.000000 .
S1 S 0.8784(5) 0.8738(3) 0.4686(3) 0.0478(7) Uani 1.000000 .
Cl1 Cl 0.7985(6) 0.8641(3) 0.2260(3) 0.0631(10) Uani 1.000000 .
O2 O 0.5562(18) 0.5520(10) 0.2007(9) 0.073(3) Uani 1.000000 .
N3 N 0.8407(16) 0.6299(9) 0.5918(9) 0.048(2) Uani 1.000000 .
N4 N 0.6881(14) 0.4245(9) 0.4260(9) 0.044(2) Uani 1.000000 .
O1 O 0.7447(16) 0.6036(8) 0.3919(9) 0.065(3) Uani 1.000000 .
N2 N 0.8888(16) 0.6669(10) 0.6732(10) 0.050(3) Uani 1.000000 .
N1 N 0.9490(15) 0.8341(9) 0.6830(9) 0.046(2) Uani 1.000000 .
C8 C 0.8258(18) 0.5139(11) 0.6472(11) 0.048(3) Uani 1.000000 .
H8 H 0.8530(18) 0.4726(11) 0.7271(11) 0.057(3) Uiso 1.000000 R
C9 C 0.7697(17) 0.4481(11) 0.5906(10) 0.042(2) Uani 1.000000 .
C18 C 0.7350(17) 0.4985(11) 0.4650(10) 0.043(3) Uani 1.000000 .
C17 C 0.6756(16) 0.3020(11) 0.4989(11) 0.043(3) Uani 1.000000 .
C11 C 0.7058(17) 0.2545(11) 0.6182(11) 0.044(3) Uani 1.000000 .
C12 C 0.688(2) 0.1346(12) 0.6903(13) 0.056(3) Uani 1.000000 .
H12 H 0.708(2) 0.1012(12) 0.7707(13) 0.067(4) Uiso 1.000000 R
C13 C 0.642(2) 0.0672(12) 0.6435(13) 0.056(3) Uani 1.000000 .
H13 H 0.627(2) -0.0123(12) 0.6918(13) 0.067(4) Uiso 1.000000 R
C14 C 0.618(2) 0.1170(13) 0.5221(16) 0.062(4) Uani 1.000000 .
H14 H 0.590(2) 0.0681(13) 0.4917(16) 0.075(5) Uiso 1.000000 R
C15 C 0.6324(16) 0.2327(12) 0.4463(13) 0.048(3) Uani 1.000000 .
C16 C 0.605(3) 0.2788(15) 0.3203(15) 0.072(5) Uani 1.000000 .
H16a H 0.584(18) 0.215(2) 0.305(2) 0.107(7) Uiso 1.000000 GR
H16b H 0.503(11) 0.336(9) 0.294(3) 0.107(7) Uiso 1.000000 GR
H16c H 0.709(7) 0.316(10) 0.2796(18) 0.107(7) Uiso 1.000000 GR
C10 C 0.7570(18) 0.3288(11) 0.6628(12) 0.049(3) Uani 1.000000 .
H10 H 0.7827(18) 0.2966(11) 0.7425(12) 0.059(3) Uiso 1.000000 R
C7 C 0.9051(18) 0.7811(11) 0.6197(11) 0.044(3) Uani 1.000000 .
C1 C 0.9522(18) 0.7922(11) 0.8057(11) 0.046(3) Uani 1.000000 .
C6 C 0.919(2) 0.6785(12) 0.8884(12) 0.055(3) Uani 1.000000 .
H6 H 0.896(2) 0.6235(12) 0.8646(12) 0.066(4) Uiso 1.000000 R
C5 C 0.920(2) 0.6463(14) 1.0077(13) 0.061(4) Uani 1.000000 .
H5 H 0.898(2) 0.5699(14) 1.0633(13) 0.073(4) Uiso 1.000000 R
C4 C 0.953(2) 0.7286(15) 1.0426(13) 0.065(4) Uani 1.000000 .
H4 H 0.950(2) 0.7082(15) 1.1217(13) 0.078(5) Uiso 1.000000 R
C3 C 0.992(2) 0.8394(14) 0.9619(14) 0.063(4) Uani 1.000000 .
H3 H 1.017(2) 0.8933(14) 0.9864(14) 0.076(5) Uiso 1.000000 R
C2 C 0.9922(19) 0.8727(12) 0.8421(12) 0.051(3) Uani 1.000000 .
H2 H 1.0192(19) 0.9483(12) 0.7874(12) 0.061(4) Uiso 1.000000 R
C19 C 0.549(2) 0.6597(14) 0.1520(13) 0.061(4) Uani 1.000000 .
H19 H 0.594(2) 0.6955(14) 0.1922(13) 0.074(4) Uiso 1.000000 R
N5 N 0.4805(19) 0.7284(13) 0.0451(12) 0.069(4) Uani 1.000000 .
C20 C 0.485(3) 0.856(2) -0.005(2) 0.115(9) Uani 1.000000 .
H20a H 0.53(3) 0.873(2) 0.053(6) 0.173(13) Uiso 1.000000 GR
H20b H 0.56(2) 0.885(3) -0.072(11) 0.173(13) Uiso 1.000000 GR
H20c H 0.366(5) 0.893(3) -0.027(17) 0.173(13) Uiso 1.000000 GR
C21 C 0.421(3) 0.674(2) -0.0218(18) 0.102(7) Uani 1.000000 .
H21a H 0.479(19) 0.596(6) 0.008(10) 0.153(11) Uiso 1.000000 GR
H21b H 0.294(5) 0.669(15) -0.015(13) 0.153(11) Uiso 1.000000 GR
H21c H 0.45(2) 0.721(9) -0.103(3) 0.153(11) Uiso 1.000000 GR
H1 H 0.9799(15) 0.9049(9) 0.6418(9) 0.055(3) Uiso 1.000000 R

loop_
_atom_site_aniso_label
_atom_site_aniso_U_11
_atom_site_aniso_U_22
_atom_site_aniso_U_33
_atom_site_aniso_U_12
_atom_site_aniso_U_13
_atom_site_aniso_U_23
Pd1 0.0468(6) 0.0378(5) 0.0351(5) -0.0013(3) -0.0023(3) -0.0205(4)
S1 0.0630(19) 0.0434(16) 0.0429(16) -0.0103(14) 0.0001(14) -0.0244(13)
Cl1 0.099(3) 0.0515(18) 0.0384(16) -0.0169(18) -0.0059(16) -0.0189(14)
O2 0.102(9) 0.066(7) 0.050(6) -0.016(6) -0.012(6) -0.025(5)
N3 0.061(7) 0.045(6) 0.043(6) -0.012(5) -0.009(5) -0.022(5)
N4 0.051(6) 0.039(5) 0.045(6) -0.004(4) -0.004(4) -0.023(4)
O1 0.100(8) 0.045(5) 0.050(5) -0.027(5) -0.015(5) -0.020(4)
N2 0.060(7) 0.049(6) 0.060(7) -0.003(5) -0.000(5) -0.043(6)
N1 0.064(7) 0.041(5) 0.037(5) -0.010(5) 0.002(5) -0.021(4)
C8 0.061(8) 0.036(6) 0.045(7) 0.001(5) -0.010(6) -0.019(5)
C9 0.048(6) 0.045(6) 0.036(6) 0.005(5) -0.000(5) -0.023(5)
C18 0.052(7) 0.047(6) 0.031(5) -0.006(5) -0.005(5) -0.018(5)
C17 0.043(6) 0.040(6) 0.050(7) -0.001(5) -0.005(5) -0.024(5)
C11 0.049(7) 0.039(6) 0.046(6) -0.001(5) -0.000(5) -0.021(5)
C12 0.061(8) 0.039(6) 0.056(8) -0.003(6) -0.001(6) -0.014(6)
C13 0.061(8) 0.041(7) 0.058(8) -0.007(6) 0.005(6) -0.018(6)
C14 0.055(8) 0.056(8) 0.094(12) -0.008(7) -0.005(8) -0.049(9)
C15 0.039(6) 0.054(7) 0.070(9) -0.008(5) 0.003(6) -0.042(7)
C16 0.091(12) 0.066(10) 0.077(11) 0.001(8) -0.030(9) -0.050(9)
C10 0.055(7) 0.045(7) 0.049(7) -0.004(6) -0.000(6) -0.023(6)
C7 0.053(7) 0.047(6) 0.039(6) -0.009(5) -0.001(5) -0.024(5)
C1 0.051(7) 0.050(7) 0.046(7) -0.009(5) 0.003(5) -0.030(6)
C6 0.076(9) 0.045(7) 0.048(7) -0.007(6) -0.001(6) -0.026(6)
C5 0.079(10) 0.054(8) 0.046(7) 0.001(7) -0.001(7) -0.022(6)
C4 0.082(11) 0.079(10) 0.039(7) -0.004(8) -0.005(7) -0.032(7)
C3 0.082(10) 0.062(9) 0.058(9) 0.003(8) -0.018(7) -0.038(7)
C2 0.065(8) 0.048(7) 0.051(7) -0.003(6) -0.001(6) -0.032(6)
C19 0.074(10) 0.065(9) 0.049(8) -0.015(8) 0.003(7) -0.029(7)
N5 0.064(8) 0.077(9) 0.057(8) 0.002(7) -0.008(6) -0.025(7)
C20 0.100(16) 0.097(16) 0.096(17) -0.018(13) -0.022(13) -0.001(13)
C21 0.096(15) 0.16(2) 0.076(13) 0.019(14) -0.022(11) -0.076(15)

loop_
_atom_type_symbol
_atom_type_scat_dispersion_real
_atom_type_scat_dispersion_imag
_atom_type_scat_Cromer_Mann_a1
_atom_type_scat_Cromer_Mann_a2
_atom_type_scat_Cromer_Mann_a3
_atom_type_scat_Cromer_Mann_a4
_atom_type_scat_Cromer_Mann_b1
_atom_type_scat_Cromer_Mann_b2
_atom_type_scat_Cromer_Mann_b3
_atom_type_scat_Cromer_Mann_b4
_atom_type_scat_Cromer_Mann_c
_atom_type_scat_source
_atom_type_scat_dispersion_source
C 0.00347 0.00161 2.31000 1.02000 1.58860 0.86500 20.84390 10.20750 0.56870 51.65120 0.215599998832 'International Tables Volume C Table 6.1.1.4 (pp. 500-502)' 'Henke, Gullikson and Davis, At. Data and Nucl. Data Tables, 1993, 54, 2'
Cl 0.14873 0.16029 11.46040 7.19640 6.25560 1.64550 0.01040 1.16620 18.51940 47.77840 -9.55739974976 'International Tables Volume C Table 6.1.1.4 (pp. 500-502)' 'Henke, Gullikson and Davis, At. Data and Nucl. Data Tables, 1993, 54, 2'
H 0.00000 0.00000 0.49300 0.32291 0.14019 0.04081 10.51090 26.12570 3.14236 57.79970 0.0030380000826 'International Tables Volume C Table 6.1.1.4 (pp. 500-502)' 'Henke, Gullikson and Davis, At. Data and Nucl. Data Tables, 1993, 54, 2'
O 0.01158 0.00611 3.04850 2.28680 1.54630 0.86700 13.27710 5.70110 0.32390 32.90890 0.250800013542 'International Tables Volume C Table 6.1.1.4 (pp. 500-502)' 'Henke, Gullikson and Davis, At. Data and Nucl. Data Tables, 1993, 54, 2'
N 0.00653 0.00323 12.21260 3.13220 2.01250 1.16630 0.00570 9.89330 28.99750 0.58260 -11.5290002823 'International Tables Volume C Table 6.1.1.4 (pp. 500-502)' 'Henke, Gullikson and Davis, At. Data and Nucl. Data Tables, 1993, 54, 2'
S 0.12424 0.12443 6.90530 5.20340 1.43790 1.58630 1.46790 22.21510 0.25360 56.17200 0.866900026798 'International Tables Volume C Table 6.1.1.4 (pp. 500-502)' 'Henke, Gullikson and Davis, At. Data and Nucl. Data Tables, 1993, 54, 2'
Pd -0.98845 1.01473 19.33190 15.50170 5.29537 0.60584 0.69866 7.98929 25.20520 76.89860 5.26593017578 'International Tables Volume C Table 6.1.1.4 (pp. 500-502)' 'Henke, Gullikson and Davis, At. Data and Nucl. Data Tables, 1993, 54, 2'

loop_
_geom_angle_atom_site_label_1
_geom_angle_atom_site_label_2
_geom_angle_atom_site_label_3
_geom_angle
_geom_angle_site_symmetry_1
_geom_angle_site_symmetry_3
_geom_angle_publ_flag
Cl1 Pd1 S1 92.96(12) . . ?
N3 Pd1 S1 84.6(3) . . ?
N3 Pd1 Cl1 176.7(3) . . ?
O1 Pd1 S1 176.2(3) . . ?
O1 Pd1 Cl1 89.8(3) . . ?
O1 Pd1 N3 92.8(4) . . ?
C7 S1 Pd1 96.4(4) . . ?
N2 N3 Pd1 123.6(8) . . ?
C8 N3 Pd1 126.6(8) . . ?
C8 N3 N2 109.7(10) . . ?
C17 N4 C18 124.0(10) . . ?
C18 O1 Pd1 126.7(8) . . ?
C7 N2 N3 110.4(11) . . ?
C1 N1 C7 130.6(11) . . ?
H1 N1 C7 114.7(7) . . ?
H1 N1 C1 114.7(6) . . ?
H8 C8 N3 118.0(7) . . ?
C9 C8 N3 124.1(11) . . ?
C9 C8 H8 118.0(7) . . ?
C18 C9 C8 124.5(11) . . ?
C10 C9 C8 115.9(11) . . ?
C10 C9 C18 119.5(11) . . ?
O1 C18 N4 117.8(11) . . ?
C9 C18 N4 117.0(11) . . ?
C9 C18 O1 125.1(11) . . ?
C11 C17 N4 118.9(10) . . ?
C15 C17 N4 118.6(11) . . ?
C15 C17 C11 122.6(12) . . ?
C12 C11 C17 118.9(12) . . ?
C10 C11 C17 118.9(11) . . ?
C10 C11 C12 122.2(13) . . ?
H12 C12 C11 120.0(8) . . ?
C13 C12 C11 120.0(14) . . ?
C13 C12 H12 120.0(9) . . ?
H13 C13 C12 120.1(9) . . ?
C14 C13 C12 119.8(13) . . ?
C14 C13 H13 120.1(8) . . ?
H14 C14 C13 118.2(8) . . ?
C15 C14 C13 123.7(13) . . ?
C15 C14 H14 118.2(9) . . ?
C14 C15 C17 115.0(13) . . ?
C16 C15 C17 124.3(12) . . ?
C16 C15 C14 120.7(13) . . ?
H16a C16 C15 109.5 . . ?
H16b C16 C15 109.5 . . ?
H16b C16 H16a 109.5 . . ?
H16c C16 C15 109.5 . . ?
H16c C16 H16a 109.5 . . ?
H16c C16 H16b 109.5 . . ?
C11 C10 C9 121.5(12) . . ?
H10 C10 C9 119.2(7) . . ?
H10 C10 C11 119.2(8) . . ?
N2 C7 S1 124.9(9) . . ?
N1 C7 S1 115.5(9) . . ?
N1 C7 N2 119.6(11) . . ?
C6 C1 N1 124.4(11) . . ?
C2 C1 N1 116.1(11) . . ?
C2 C1 C6 119.6(12) . . ?
H6 C6 C1 119.9(7) . . ?
C5 C6 C1 120.2(13) . . ?
C5 C6 H6 119.9(8) . . ?
H5 C5 C6 120.2(8) . . ?
C4 C5 C6 119.7(14) . . ?
C4 C5 H5 120.2(9) . . ?
H4 C4 C5 119.8(9) . . ?
C3 C4 C5 120.3(13) . . ?
C3 C4 H4 119.8(9) . . ?
H3 C3 C4 119.7(9) . . ?
C2 C3 C4 120.6(13) . . ?
C2 C3 H3 119.7(8) . . ?
C3 C2 C1 119.5(13) . . ?
H2 C2 C1 120.2(8) . . ?
H2 C2 C3 120.2(8) . . ?
H19 C19 O2 118.2(9) . . ?
N5 C19 O2 123.6(15) . . ?
N5 C19 H19 118.2(10) . . ?
C20 N5 C19 118.3(16) . . ?
C21 N5 C19 118.9(16) . . ?
C21 N5 C20 122.5(17) . . ?
H20a C20 N5 109.5 . . ?
H20b C20 N5 109.5 . . ?
H20b C20 H20a 109.5 . . ?
H20c C20 N5 109.5 . . ?
H20c C20 H20a 109.5 . . ?
H20c C20 H20b 109.5 . . ?
H21a C21 N5 109.5 . . ?
H21b C21 N5 109.5 . . ?
H21b C21 H21a 109.5 . . ?
H21c C21 N5 109.5 . . ?
H21c C21 H21a 109.5 . . ?
H21c C21 H21b 109.5 . . ?

loop_
_geom_bond_atom_site_label_1
_geom_bond_atom_site_label_2
_geom_bond_distance
_geom_bond_site_symmetry_2
_geom_bond_publ_flag
Pd1 S1 2.223(3) . ?
Pd1 Cl1 2.300(3) . ?
Pd1 N3 1.944(11) . ?
Pd1 O1 2.041(9) . ?
S1 C7 1.749(13) . ?
O2 C19 1.223(19) . ?
N3 N2 1.416(13) . ?
N3 C8 1.332(16) . ?
N4 C18 1.350(15) . ?
N4 C17 1.416(15) . ?
O1 C18 1.239(15) . ?
N2 C7 1.314(16) . ?
N1 C7 1.357(15) . ?
N1 C1 1.417(16) . ?
N1 H1 0.8600 . ?
C8 H8 0.9300 . ?
C8 C9 1.454(16) . ?
C9 C18 1.458(16) . ?
C9 C10 1.381(18) . ?
C17 C11 1.383(18) . ?
C17 C15 1.420(16) . ?
C11 C12 1.393(17) . ?
C11 C10 1.417(17) . ?
C12 H12 0.9300 . ?
C12 C13 1.35(2) . ?
C13 H13 0.9300 . ?
C13 C14 1.40(2) . ?
C14 H14 0.9300 . ?
C14 C15 1.36(2) . ?
C15 C16 1.46(2) . ?
C16 H16a 0.9600 . ?
C16 H16b 0.9600 . ?
C16 H16c 0.9600 . ?
C10 H10 0.9300 . ?
C1 C6 1.385(18) . ?
C1 C2 1.389(16) . ?
C6 H6 0.9300 . ?
C6 C5 1.399(19) . ?
C5 H5 0.9300 . ?
C5 C4 1.38(2) . ?
C4 H4 0.9300 . ?
C4 C3 1.36(2) . ?
C3 H3 0.9300 . ?
C3 C2 1.40(2) . ?
C2 H2 0.9300 . ?
C19 H19 0.9300 . ?
C19 N5 1.33(2) . ?
N5 C20 1.46(3) . ?
N5 C21 1.45(2) . ?
C20 H20a 0.9600 . ?
C20 H20b 0.9600 . ?
C20 H20c 0.9600 . ?
C21 H21a 0.9600 . ?
C21 H21b 0.9600 . ?
C21 H21c 0.9600 . ?
